data_7215555
loop_
_publ_author_name
'Skovsgaard, Signe'
'Bond, Andrew D.'

_publ_section_title
;
 Co-crystallisation of benzoic acid derivatives with N-containing bases in
 solution and by mechanical grinding: stoichiometric variants,
 polymorphism and twinning
;
_journal_coden_ASTM CRECF4
_journal_issue 3
_journal_name_full CrystEngComm
_journal_page_first 444
_journal_page_last 453
_journal_paper_doi 10.1039/b810660f
_journal_volume 11
_journal_year 2009
_chemical_formula_moiety 'C6 H14 N2 2+, 2(C7 H5 O2 -)'
_chemical_formula_sum 'C20 H24 N2 O4'
_chemical_formula_weight 356.41
_space_group_IT_number 61
_symmetry_cell_setting orthorhombic
_symmetry_space_group_name_Hall '-P 2ac 2ab'
_symmetry_space_group_name_H-M 'P b c a'
_atom_sites_solution_hydrogens geom
_atom_sites_solution_primary direct
_atom_sites_solution_secondary difmap
_cell_angle_alpha 90.00
_cell_angle_beta 90.00
_cell_angle_gamma 90.00
_cell_formula_units_Z 8
_cell_length_a 9.2621(6)
_cell_length_b 11.5931(7)
_cell_length_c 34.720(2)
_cell_measurement_reflns_used 8532
_cell_measurement_temperature 180(2)
_cell_measurement_theta_max 23.55
_cell_measurement_theta_min 2.49
_cell_volume 3728.1(4)
_computing_cell_refinement 'SAINT v.7.06a (Bruker, 2003)'
_computing_data_collection 'APEX2 v.1.0-22 (Bruker Nonius, 2004)'
_computing_data_reduction 'SAINT v.7.06a'
_computing_molecular_graphics 'SHELXTL v.6.10'
_computing_publication_material 'SHELXTL v.6.10'
_computing_structure_refinement 'SHELXTL v.6.10'
_computing_structure_solution 'SHELXTL v.6.10 (Sheldrick, 2000)'
_diffrn_ambient_temperature 180(2)
_diffrn_measured_fraction_theta_full 0.998
_diffrn_measured_fraction_theta_max 0.998
_diffrn_measurement_device_type 'Bruker-Nonius X8APEX-II CCD'
_diffrn_measurement_method 'thin-slice \w and \f scans'
_diffrn_radiation_monochromator graphite
_diffrn_radiation_source 'fine-focus sealed tube'
_diffrn_radiation_type MoK\a
_diffrn_radiation_wavelength 0.71073
_diffrn_reflns_av_R_equivalents 0.0422
_diffrn_reflns_av_sigmaI/netI 0.0240
_diffrn_reflns_limit_h_max 11
_diffrn_reflns_limit_h_min -11
_diffrn_reflns_limit_k_max 13
_diffrn_reflns_limit_k_min -13
_diffrn_reflns_limit_l_max 41
_diffrn_reflns_limit_l_min -39
_diffrn_reflns_number 37128
_diffrn_reflns_theta_full 25.03
_diffrn_reflns_theta_max 25.03
_diffrn_reflns_theta_min 3.51
_diffrn_standards_number 0
_exptl_absorpt_coefficient_mu 0.088
_exptl_absorpt_correction_T_max 0.991
_exptl_absorpt_correction_T_min 0.898
_exptl_absorpt_correction_type multi-scan
_exptl_absorpt_process_details
;
SADABS v.2.10 (Sheldrick, 2003)
Ratio of minimum to maximum apparent transmission: 0.906444
;
_exptl_crystal_colour colourless
_exptl_crystal_density_diffrn 1.270
_exptl_crystal_density_method 'not measured'
_exptl_crystal_description block
_exptl_crystal_F_000 1520
_exptl_crystal_size_max 0.20
_exptl_crystal_size_mid 0.20
_exptl_crystal_size_min 0.10
_refine_diff_density_max 0.316
_refine_diff_density_min -0.439
_refine_diff_density_rms 0.035
_refine_ls_extinction_method none
_refine_ls_goodness_of_fit_ref 1.048
_refine_ls_hydrogen_treatment constr
_refine_ls_matrix_type full
_refine_ls_number_parameters 235
_refine_ls_number_reflns 3280
_refine_ls_number_restraints 0
_refine_ls_restrained_S_all 1.048
_refine_ls_R_factor_all 0.0572
_refine_ls_R_factor_gt 0.0377
_refine_ls_shift/su_max 0.001
_refine_ls_shift/su_mean 0.000
_refine_ls_structure_factor_coef Fsqd
_refine_ls_weighting_details 'calc w=1/[\s^2^(Fo^2^)+(0.0516P)^2^+1.1313P] where P=(Fo^2^+2Fc^2^)/3'
_refine_ls_weighting_scheme calc
_refine_ls_wR_factor_gt 0.0965
_refine_ls_wR_factor_ref 0.1060
_reflns_number_gt 2450
_reflns_number_total 3280
_reflns_threshold_expression I>2\s(I)
_cod_duplicate_entry 7200219
_cod_data_source_file b810660f.cif
_cod_data_source_block 1b
_cod_depositor_comments
;
 Updated bibliographic information.

 Antanas Vaitkus,
 2019-09-18

 Marked entry as a duplicate of entry 7200219.

 Antanas Vaitkus,
 2019-09-18
;
_cod_database_code 7215555

loop_
_symmetry_equiv_pos_as_xyz
'x, y, z'
'-x+1/2, -y, z+1/2'
'-x, y+1/2, -z+1/2'
'x+1/2, -y+1/2, -z'
'-x, -y, -z'
'x-1/2, y, -z-1/2'
'x, -y-1/2, z-1/2'
'-x-1/2, y-1/2, z'

loop_
_atom_site_label
_atom_site_type_symbol
_atom_site_fract_x
_atom_site_fract_y
_atom_site_fract_z
_atom_site_U_iso_or_equiv
_atom_site_adp_type
_atom_site_occupancy
_atom_site_symmetry_multiplicity
_atom_site_calc_flag
_atom_site_refinement_flags
O11 O 0.62430(14) 0.71555(10) 0.52862(3) 0.0415(3) Uani 1 1 d .
O12 O 0.70126(15) 0.88532(11) 0.50677(4) 0.0515(4) Uani 1 1 d .
C11 C 0.65070(16) 0.86692(13) 0.57368(5) 0.0263(4) Uani 1 1 d .
C12 C 0.66633(18) 0.98394(14) 0.58139(5) 0.0339(4) Uani 1 1 d .
H12 H 0.6824 1.0367 0.5609 0.041 Uiso 1 1 calc R
C13 C 0.6584(2) 1.02352(15) 0.61890(6) 0.0410(5) Uani 1 1 d .
H13 H 0.6675 1.1037 0.6239 0.049 Uiso 1 1 calc R
C14 C 0.63763(19) 0.94803(16) 0.64914(5) 0.0407(5) Uani 1 1 d .
H14 H 0.6338 0.9760 0.6748 0.049 Uiso 1 1 calc R
C15 C 0.62248(18) 0.83151(15) 0.64176(5) 0.0363(4) Uani 1 1 d .
H15 H 0.6085 0.7788 0.6624 0.044 Uiso 1 1 calc R
C16 C 0.62773(16) 0.79184(14) 0.60411(5) 0.0295(4) Uani 1 1 d .
H16 H 0.6154 0.7119 0.5991 0.035 Uiso 1 1 calc R
C17 C 0.66015(17) 0.82169(14) 0.53297(5) 0.0314(4) Uani 1 1 d .
O21 O 0.60186(13) 0.49417(10) 0.32203(3) 0.0390(3) Uani 1 1 d .
O22 O 0.74375(16) 0.35852(11) 0.34651(4) 0.0497(4) Uani 1 1 d .
C21 C 0.64306(17) 0.32735(14) 0.28433(5) 0.0305(4) Uani 1 1 d .
C22 C 0.56765(18) 0.37365(14) 0.25345(5) 0.0348(4) Uani 1 1 d .
H22 H 0.5294 0.4495 0.2551 0.042 Uiso 1 1 calc R
C23 C 0.5480(2) 0.30976(16) 0.22030(5) 0.0435(5) Uani 1 1 d .
H23 H 0.4963 0.3417 0.1992 0.052 Uiso 1 1 calc R
C24 C 0.6037(2) 0.19944(17) 0.21782(6) 0.0478(5) Uani 1 1 d .
H24 H 0.5906 0.1556 0.1950 0.057 Uiso 1 1 calc R
C25 C 0.6782(2) 0.15276(16) 0.24849(6) 0.0481(5) Uani 1 1 d .
H25 H 0.7156 0.0766 0.2468 0.058 Uiso 1 1 calc R
C26 C 0.69835(19) 0.21636(15) 0.28154(5) 0.0391(4) Uani 1 1 d .
H26 H 0.7503 0.1841 0.3025 0.047 Uiso 1 1 calc R
C27 C 0.66772(18) 0.39431(14) 0.32042(5) 0.0317(4) Uani 1 1 d .
N31 N 0.62860(13) 0.58570(10) 0.38926(4) 0.0256(3) Uani 1 1 d .
H31C H 0.6277 0.5610 0.3638 0.031 Uiso 1 1 calc R
N32 N 0.63070(14) 0.65198(11) 0.45826(4) 0.0296(3) Uani 1 1 d .
H32C H 0.6313 0.6765 0.4838 0.036 Uiso 1 1 calc R
C31 C 0.57085(19) 0.49412(13) 0.41433(5) 0.0321(4) Uani 1 1 d .
H31B H 0.6357 0.4263 0.4136 0.038 Uiso 1 1 calc R
H31A H 0.4746 0.4699 0.4049 0.038 Uiso 1 1 calc R
C32 C 0.55844(18) 0.53818(14) 0.45563(5) 0.0313(4) Uani 1 1 d .
H32B H 0.4555 0.5457 0.4629 0.038 Uiso 1 1 calc R
H32A H 0.6048 0.4830 0.4735 0.038 Uiso 1 1 calc R
C33 C 0.78171(17) 0.64106(15) 0.44420(5) 0.0338(4) Uani 1 1 d .
H33B H 0.8320 0.5787 0.4583 0.041 Uiso 1 1 calc R
H33A H 0.8346 0.7141 0.4486 0.041 Uiso 1 1 calc R
C34 C 0.77770(16) 0.61320(14) 0.40100(5) 0.0313(4) Uani 1 1 d .
H34B H 0.8133 0.6802 0.3861 0.038 Uiso 1 1 calc R
H34A H 0.8415 0.5467 0.3955 0.038 Uiso 1 1 calc R
C35 C 0.55176(18) 0.73737(14) 0.43428(5) 0.0323(4) Uani 1 1 d .
H35B H 0.6050 0.8114 0.4338 0.039 Uiso 1 1 calc R
H35A H 0.4547 0.7515 0.4453 0.039 Uiso 1 1 calc R
C36 C 0.53792(17) 0.68955(13) 0.39334(4) 0.0292(4) Uani 1 1 d .
H36B H 0.4359 0.6699 0.3880 0.035 Uiso 1 1 calc R
H36A H 0.5689 0.7487 0.3745 0.035 Uiso 1 1 calc R

loop_
_atom_site_aniso_label
_atom_site_aniso_U_11
_atom_site_aniso_U_22
_atom_site_aniso_U_33
_atom_site_aniso_U_23
_atom_site_aniso_U_13
_atom_site_aniso_U_12
O11 0.0581(8) 0.0348(7) 0.0316(7) -0.0080(5) -0.0006(6) -0.0029(6)
O12 0.0607(9) 0.0578(8) 0.0358(7) 0.0005(7) 0.0097(6) -0.0196(7)
C11 0.0176(8) 0.0295(8) 0.0319(9) -0.0019(7) -0.0016(7) 0.0006(6)
C12 0.0284(9) 0.0296(9) 0.0437(11) 0.0013(8) 0.0017(8) -0.0001(7)
C13 0.0384(10) 0.0305(9) 0.0540(12) -0.0130(9) -0.0010(9) -0.0005(8)
C14 0.0361(10) 0.0508(11) 0.0351(10) -0.0153(9) -0.0032(8) 0.0017(8)
C15 0.0332(10) 0.0433(10) 0.0322(10) 0.0007(8) -0.0013(7) -0.0011(8)
C16 0.0249(9) 0.0288(8) 0.0348(10) -0.0031(7) -0.0035(7) -0.0015(7)
C17 0.0224(8) 0.0393(10) 0.0326(10) -0.0023(8) -0.0019(7) 0.0001(7)
O21 0.0517(8) 0.0333(6) 0.0321(7) -0.0002(5) -0.0057(6) 0.0134(6)
O22 0.0656(9) 0.0489(8) 0.0346(7) -0.0021(6) -0.0128(7) 0.0242(7)
C21 0.0296(9) 0.0306(8) 0.0314(9) 0.0011(7) 0.0034(7) -0.0016(7)
C22 0.0361(9) 0.0347(9) 0.0337(10) -0.0001(8) -0.0007(8) -0.0008(7)
C23 0.0426(11) 0.0529(12) 0.0350(11) -0.0012(9) -0.0054(8) -0.0088(9)
C24 0.0446(11) 0.0514(12) 0.0474(12) -0.0194(10) 0.0020(9) -0.0118(9)
C25 0.0478(11) 0.0362(10) 0.0603(13) -0.0130(10) 0.0033(10) -0.0002(9)
C26 0.0407(11) 0.0350(9) 0.0417(11) -0.0003(8) 0.0005(8) 0.0037(8)
C27 0.0346(9) 0.0321(9) 0.0286(9) 0.0049(7) 0.0018(8) 0.0045(7)
N31 0.0272(7) 0.0298(7) 0.0198(7) 0.0003(6) 0.0027(5) -0.0009(5)
N32 0.0303(8) 0.0357(7) 0.0229(7) -0.0041(6) -0.0007(6) 0.0038(6)
C31 0.0387(10) 0.0259(8) 0.0316(9) 0.0034(7) 0.0043(7) -0.0046(7)
C32 0.0318(9) 0.0339(9) 0.0283(9) 0.0058(7) 0.0044(7) -0.0010(7)
C33 0.0245(9) 0.0403(9) 0.0367(10) -0.0021(8) -0.0019(7) 0.0004(7)
C34 0.0224(8) 0.0391(9) 0.0323(9) 0.0011(7) 0.0030(7) 0.0002(7)
C35 0.0325(9) 0.0290(8) 0.0354(10) -0.0005(7) 0.0008(7) 0.0054(7)
C36 0.0260(9) 0.0306(8) 0.0309(9) 0.0046(7) -0.0002(7) 0.0023(7)

loop_
_atom_type_symbol
_atom_type_description
_atom_type_scat_dispersion_real
_atom_type_scat_dispersion_imag
_atom_type_scat_source
C C 0.0033 0.0016 'International Tables Vol C Tables 4.2.6.8 and 6.1.1.4'
H H 0.0000 0.0000 'International Tables Vol C Tables 4.2.6.8 and 6.1.1.4'
N N 0.0061 0.0033 'International Tables Vol C Tables 4.2.6.8 and 6.1.1.4'
O O 0.0106 0.0060 'International Tables Vol C Tables 4.2.6.8 and 6.1.1.4'

loop_
_geom_angle_atom_site_label_1
_geom_angle_atom_site_label_2
_geom_angle_atom_site_label_3
_geom_angle
C16 C11 C12 118.84(15)
C16 C11 C17 120.30(14)
C12 C11 C17 120.86(15)
C13 C12 C11 119.97(16)
C13 C12 H12 120.0
C11 C12 H12 120.0
C14 C13 C12 120.89(16)
C14 C13 H13 119.6
C12 C13 H13 119.6
C13 C14 C15 119.53(17)
C13 C14 H14 120.2
C15 C14 H14 120.2
C14 C15 C16 119.69(17)
C14 C15 H15 120.2
C16 C15 H15 120.2
C11 C16 C15 121.06(15)
C11 C16 H16 119.5
C15 C16 H16 119.5
O12 C17 O11 124.55(16)
O12 C17 C11 120.09(15)
O11 C17 C11 115.35(15)
C22 C21 C26 119.37(16)
C22 C21 C27 121.66(14)
C26 C21 C27 118.97(15)
C23 C22 C21 120.18(16)
C23 C22 H22 119.9
C21 C22 H22 119.9
C22 C23 C24 119.96(18)
C22 C23 H23 120.0
C24 C23 H23 120.0
C25 C24 C23 120.12(17)
C25 C24 H24 119.9
C23 C24 H24 119.9
C26 C25 C24 120.08(17)
C26 C25 H25 120.0
C24 C25 H25 120.0
C25 C26 C21 120.29(17)
C25 C26 H26 119.9
C21 C26 H26 119.9
O22 C27 O21 122.55(16)
O22 C27 C21 122.35(15)
O21 C27 C21 115.10(14)
C31 N31 C34 109.42(12)
C31 N31 C36 108.95(12)
C34 N31 C36 109.29(12)
C31 N31 H31C 109.7
C34 N31 H31C 109.7
C36 N31 H31C 109.7
C32 N32 C35 109.67(12)
C32 N32 C33 109.20(12)
C35 N32 C33 109.62(13)
C32 N32 H32C 109.4
C35 N32 H32C 109.4
C33 N32 H32C 109.4
N31 C31 C32 109.94(12)
N31 C31 H31B 109.7
C32 C31 H31B 109.7
N31 C31 H31A 109.7
C32 C31 H31A 109.7
H31B C31 H31A 108.2
N32 C32 C31 108.75(12)
N32 C32 H32B 109.9
C31 C32 H32B 109.9
N32 C32 H32A 109.9
C31 C32 H32A 109.9
H32B C32 H32A 108.3
N32 C33 C34 108.41(13)
N32 C33 H33B 110.0
C34 C33 H33B 110.0
N32 C33 H33A 110.0
C34 C33 H33A 110.0
H33B C33 H33A 108.4
N31 C34 C33 109.77(12)
N31 C34 H34B 109.7
C33 C34 H34B 109.7
N31 C34 H34A 109.7
C33 C34 H34A 109.7
H34B C34 H34A 108.2
N32 C35 C36 108.66(12)
N32 C35 H35B 110.0
C36 C35 H35B 110.0
N32 C35 H35A 110.0
C36 C35 H35A 110.0
H35B C35 H35A 108.3
N31 C36 C35 109.70(12)
N31 C36 H36B 109.7
C35 C36 H36B 109.7
N31 C36 H36A 109.7
C35 C36 H36A 109.7
H36B C36 H36A 108.2

loop_
_geom_bond_atom_site_label_1
_geom_bond_atom_site_label_2
_geom_bond_distance
O11 C17 1.283(2)
O12 C17 1.232(2)
C11 C16 1.385(2)
C11 C12 1.390(2)
C11 C17 1.510(2)
C12 C13 1.383(2)
C12 H12 0.950
C13 C14 1.380(3)
C13 H13 0.950
C14 C15 1.382(3)
C14 H14 0.950
C15 C16 1.387(2)
C15 H15 0.950
C16 H16 0.950
O21 C27 1.3098(19)
O22 C27 1.220(2)
C21 C22 1.387(2)
C21 C26 1.388(2)
C21 C27 1.492(2)
C22 C23 1.381(2)
C22 H22 0.950
C23 C24 1.382(3)
C23 H23 0.950
C24 C25 1.379(3)
C24 H24 0.950
C25 C26 1.377(3)
C25 H25 0.950
C26 H26 0.950
N31 C31 1.4733(19)
N31 C34 1.475(2)
N31 C36 1.4747(19)
N31 H31C 0.930
N32 C32 1.482(2)
N32 C35 1.486(2)
N32 C33 1.487(2)
N32 H32C 0.930
C31 C32 1.527(2)
C31 H31B 0.990
C31 H31A 0.990
C32 H32B 0.990
C32 H32A 0.990
C33 C34 1.535(2)
C33 H33B 0.990
C33 H33A 0.990
C34 H34B 0.990
C34 H34A 0.990
C35 C36 1.531(2)
C35 H35B 0.990
C35 H35A 0.990
C36 H36B 0.990
C36 H36A 0.990

loop_
_geom_hbond_atom_site_label_D
_geom_hbond_atom_site_label_H
_geom_hbond_atom_site_label_A
_geom_hbond_distance_DH
_geom_hbond_distance_HA
_geom_hbond_distance_DA
_geom_hbond_angle_DHA
N31 H31C O21 0.93 1.66 2.5762(17) 167.2
N32 H32C O11 0.93 1.62 2.5526(17) 176.9

loop_
_geom_torsion_atom_site_label_1
_geom_torsion_atom_site_label_2
_geom_torsion_atom_site_label_3
_geom_torsion_atom_site_label_4
_geom_torsion
C16 C11 C12 C13 -0.2(2)
C17 C11 C12 C13 -179.50(15)
C11 C12 C13 C14 1.1(3)
C12 C13 C14 C15 -0.9(3)
C13 C14 C15 C16 -0.3(3)
C12 C11 C16 C15 -1.0(2)
C17 C11 C16 C15 178.32(14)
C14 C15 C16 C11 1.2(2)
C16 C11 C17 O12 -169.37(15)
C12 C11 C17 O12 9.9(2)
C16 C11 C17 O11 10.0(2)
C12 C11 C17 O11 -170.67(15)
C26 C21 C22 C23 -0.1(2)
C27 C21 C22 C23 179.32(16)
C21 C22 C23 C24 0.0(3)
C22 C23 C24 C25 0.3(3)
C23 C24 C25 C26 -0.5(3)
C24 C25 C26 C21 0.5(3)
C22 C21 C26 C25 -0.2(3)
C27 C21 C26 C25 -179.56(16)
C22 C21 C27 O22 -173.80(17)
C26 C21 C27 O22 5.6(3)
C22 C21 C27 O21 6.2(2)
C26 C21 C27 O21 -174.45(15)
C34 N31 C31 C32 64.98(16)
C36 N31 C31 C32 -54.44(17)
C35 N32 C32 C31 65.17(16)
C33 N32 C32 C31 -54.97(17)
N31 C31 C32 N32 -9.16(18)
C32 N32 C33 C34 66.16(16)
C35 N32 C33 C34 -54.01(17)
C31 N31 C34 C33 -53.39(16)
C36 N31 C34 C33 65.83(16)
N32 C33 C34 N31 -10.22(18)
C32 N32 C35 C36 -53.96(16)
C33 N32 C35 C36 65.92(16)
C31 N31 C36 C35 65.70(16)
C34 N31 C36 C35 -53.81(16)
N32 C35 C36 N31 -10.06(17)
